data_6000467
loop_
_publ_author_name
'Mi, J. X.'
'Huang, Y. X.'
'Mao, S. Y.'
'Huang, X. D.'
'Wei, Z. B.'
'Huang, Z. L.'
'Zhao, J. T.'

_publ_section_title
;
 Hydrothermal synthesis and crystal structure of Na2In2[PO3(OH)](4).H2O
 with a new structure type
;
_journal_name_full 'Journal of Solid State Chemistry'
_journal_page_first 213
_journal_page_last 219
_journal_paper_doi 10.1006/jssc.2000.9077
_journal_volume 157
_journal_year 2001
_chemical_formula_sum 'H6 In2 Na2 O17 P4'
_space_group_name_H-M_alt 'P -1'
_cell_angle_alpha 98.710
_cell_angle_beta 98.953
_cell_angle_gamma 60.228
_cell_length_a 9.3013
_cell_length_b 9.4976
_cell_length_c 9.2685
_cell_volume 699.42
_cod_database_code 6000467

loop_
_atom_site_label
_atom_site_fract_x
_atom_site_fract_y
_atom_site_fract_z
? ? ? ?
